data_4332385
loop_
_publ_author_name
'Yoon, Sungho'
'Lippard, Stephen J.'

_publ_section_title
;
 Mechanistic Studies of the OxidativeN-Dealkylation of a Substrate
 Tethered to Carboxylate-Bridged Diiron(II) Complexes,
 [Fe2(\m-O2CArTol)2(O2CArTol)2(N,N-Bn2en)2]
;
_journal_issue 14
_journal_name_full 'Inorganic Chemistry'
_journal_page_first 5438
_journal_page_last 5446
_journal_paper_doi 10.1021/ic060307k
_journal_volume 45
_journal_year 2006
_chemical_formula_moiety C116H106F2Fe2N4O8,2(CH2Cl2)
_chemical_formula_sum 'C118 H110 Cl4 F2 Fe2 N4 O8'
_chemical_formula_weight 2003.60
_chemical_name_systematic
; 
 ? 
;
_space_group_IT_number 2
_symmetry_cell_setting triclinic
_symmetry_space_group_name_Hall '-P 1'
_symmetry_space_group_name_H-M 'P -1'
_atom_sites_solution_hydrogens geom
_atom_sites_solution_primary direct
_atom_sites_solution_secondary difmap
_audit_creation_method SHELXL-97
_cell_angle_alpha 102.139(2)
_cell_angle_beta 114.168(2)
_cell_angle_gamma 100.610(2)
_cell_formula_units_Z 1
_cell_length_a 13.2882(18)
_cell_length_b 14.107(2)
_cell_length_c 16.170(2)
_cell_measurement_temperature 183(2)
_cell_volume 2576.6(6)
_computing_cell_refinement 'Bruker SMART'
_computing_data_collection 'Bruker SMART'
_computing_data_reduction 'Bruker SAINT'
_computing_molecular_graphics 'Bruker SHELXTL'
_computing_publication_material 'Bruker SHELXTL'
_computing_structure_refinement 'SHELXL-97 (Sheldrick, 1997)'
_computing_structure_solution 'SHELXS-97 (Sheldrick, 1990)'
_diffrn_ambient_temperature 183(2)
_diffrn_measured_fraction_theta_full 0.987
_diffrn_measured_fraction_theta_max 0.987
_diffrn_measurement_device_type 'CCD area detector'
_diffrn_measurement_method 'phi and omega scans'
_diffrn_radiation_monochromator graphite
_diffrn_radiation_source 'fine-focus sealed tube'
_diffrn_radiation_type MoK\a
_diffrn_radiation_wavelength 0.71073
_diffrn_reflns_av_R_equivalents 0.0148
_diffrn_reflns_av_sigmaI/netI 0.0261
_diffrn_reflns_limit_h_max 16
_diffrn_reflns_limit_h_min -15
_diffrn_reflns_limit_k_max 17
_diffrn_reflns_limit_k_min -17
_diffrn_reflns_limit_l_max 19
_diffrn_reflns_limit_l_min -19
_diffrn_reflns_number 16297
_diffrn_reflns_theta_full 25.50
_diffrn_reflns_theta_max 25.50
_diffrn_reflns_theta_min 1.55
_exptl_absorpt_coefficient_mu 0.449
_exptl_absorpt_correction_T_max 1
_exptl_absorpt_correction_T_min 0.880281
_exptl_absorpt_correction_type empirical
_exptl_absorpt_process_details Sadabs
_exptl_crystal_colour colorless
_exptl_crystal_density_diffrn 1.291
_exptl_crystal_density_method 'not measured'
_exptl_crystal_description block
_exptl_crystal_F_000 1048
_exptl_crystal_size_max 0.20
_exptl_crystal_size_mid 0.10
_exptl_crystal_size_min 0.10
_refine_diff_density_max 0.795
_refine_diff_density_min -0.731
_refine_diff_density_rms 0.053
_refine_ls_extinction_method none
_refine_ls_goodness_of_fit_ref 1.023
_refine_ls_hydrogen_treatment mixed
_refine_ls_matrix_type full
_refine_ls_number_parameters 636
_refine_ls_number_reflns 9458
_refine_ls_number_restraints 0
_refine_ls_restrained_S_all 1.023
_refine_ls_R_factor_all 0.0565
_refine_ls_R_factor_gt 0.0433
_refine_ls_shift/su_max 0.024
_refine_ls_shift/su_mean 0.000
_refine_ls_structure_factor_coef Fsqd
_refine_ls_weighting_details 'calc w=1/[\s^2^(Fo^2^)+(0.0651P)^2^+1.6682P] where P=(Fo^2^+2Fc^2^)/3'
_refine_ls_weighting_scheme calc
_refine_ls_wR_factor_gt 0.1163
_refine_ls_wR_factor_ref 0.1267
_reflns_number_gt 7709
_reflns_number_total 9458
_reflns_threshold_expression >2sigma(I)
_cod_data_source_file ic060307ksup5.cif
_cod_data_source_block sad
_cod_depositor_comments
;
The following automatic conversions were performed:

'_symmetry_cell_setting' value 'Triclinic' changed to 'triclinic'
according to /home/saulius/struct/CIF-dictionaries/cif_core.dic
dictionary named 'cif_core.dic' version 2.4.2 from
2011-04-26.

'_exptl_absorpt_correction_type' value 'Empirical'
changed to 'empirical' according to
/home/saulius/struct/CIF-dictionaries/cif_core.dic dictionary named
'cif_core.dic' version 2.4.2 from 2011-04-26.

Automatic conversion script
Id: cif_fix_values 1891 2012-01-12 08:04:46Z andrius 
;
_cod_original_cell_volume 2576.5(6)
_cod_original_sg_symbol_H-M P-1
_cod_database_code 4332385

loop_
_symmetry_equiv_pos_as_xyz
'x, y, z'
'-x, -y, -z'

loop_
_atom_site_label
_atom_site_type_symbol
_atom_site_fract_x
_atom_site_fract_y
_atom_site_fract_z
_atom_site_U_iso_or_equiv
_atom_site_adp_type
_atom_site_occupancy
_atom_site_symmetry_multiplicity
_atom_site_calc_flag
_atom_site_refinement_flags
_atom_site_disorder_assembly
_atom_site_disorder_group
C1 C 0.7366(3) 0.49664(19) 0.76619(19) 0.0494(7) Uani 1 1 d . . .
H1A H 0.7793 0.4848 0.7291 0.059 Uiso 1 1 calc R . .
H1B H 0.6751 0.4325 0.7462 0.059 Uiso 1 1 calc R . .
C2 C 0.8191(3) 0.5247(2) 0.87182(19) 0.0502(7) Uani 1 1 d . . .
H2A H 0.7760 0.5337 0.9089 0.060 Uiso 1 1 calc R . .
H2B H 0.8524 0.4687 0.8837 0.060 Uiso 1 1 calc R . .
C3 C 1.0031(3) 0.5990(3) 0.8791(2) 0.0610(8) Uani 1 1 d . . .
H3A H 0.9654 0.5520 0.8128 0.073 Uiso 1 1 calc R . .
H3B H 1.0476 0.5642 0.9217 0.073 Uiso 1 1 calc R . .
C4 C 1.0859(3) 0.6932(2) 0.88674(19) 0.0534(7) Uani 1 1 d . . .
C5 C 1.0458(3) 0.7634(3) 0.8441(2) 0.0567(7) Uani 1 1 d . . .
H5 H 0.9649 0.7540 0.8130 0.068 Uiso 1 1 calc R . .
C6 C 1.1210(3) 0.8468(3) 0.8459(2) 0.0619(8) Uani 1 1 d . . .
H6 H 1.0920 0.8942 0.8164 0.074 Uiso 1 1 calc R . .
C7 C 1.2379(3) 0.8605(3) 0.8907(2) 0.0683(9) Uani 1 1 d . . .
C8 C 1.2806(3) 0.7931(3) 0.9339(2) 0.0741(11) Uani 1 1 d . . .
H8 H 1.3617 0.8034 0.9650 0.089 Uiso 1 1 calc R . .
C9 C 1.2049(3) 0.7092(3) 0.9323(2) 0.0662(9) Uani 1 1 d . . .
H9 H 1.2347 0.6625 0.9625 0.079 Uiso 1 1 calc R . .
C10 C 0.9633(3) 0.6708(2) 1.00747(18) 0.0510(7) Uani 1 1 d . . .
H10A H 1.0317 0.7292 1.0274 0.061 Uiso 1 1 calc R . .
H10B H 0.9899 0.6232 1.0425 0.061 Uiso 1 1 calc R . .
C11 C 0.8783(2) 0.7085(2) 1.03420(17) 0.0462(6) Uani 1 1 d . . .
C12 C 0.8323(3) 0.7801(2) 0.9980(2) 0.0540(7) Uani 1 1 d . . .
H12 H 0.8549 0.8054 0.9562 0.065 Uiso 1 1 calc R . .
C13 C 0.7543(3) 0.8153(2) 1.0218(3) 0.0663(8) Uani 1 1 d . . .
H13 H 0.7237 0.8645 0.9966 0.080 Uiso 1 1 calc R . .
C14 C 0.7212(3) 0.7790(3) 1.0819(2) 0.0656(9) Uani 1 1 d . . .
C15 C 0.7644(3) 0.7079(3) 1.1186(2) 0.0618(8) Uani 1 1 d . . .
H15 H 0.7409 0.6828 1.1601 0.074 Uiso 1 1 calc R . .
C16 C 0.8428(3) 0.6730(2) 1.09476(19) 0.0548(7) Uani 1 1 d . . .
H16 H 0.8730 0.6237 1.1203 0.066 Uiso 1 1 calc R . .
C100 C 0.3763(3) 0.5767(2) 0.5289(2) 0.0478(7) Uani 1 1 d . . .
C101 C 0.32999(18) 0.64662(16) 0.57641(15) 0.0294(5) Uani 1 1 d . A .
C102 C 0.28151(18) 0.71346(16) 0.53070(16) 0.0312(5) Uani 1 1 d . . .
C103 C 0.2319(2) 0.77434(18) 0.57208(18) 0.0402(5) Uani 1 1 d . A .
H103 H 0.1974 0.8190 0.5415 0.048 Uiso 1 1 calc R . .
C104 C 0.2323(2) 0.77066(19) 0.65685(19) 0.0444(6) Uani 1 1 d . . .
H104 H 0.1968 0.8116 0.6835 0.053 Uiso 1 1 calc R A .
C105 C 0.2841(2) 0.70754(18) 0.70289(17) 0.0405(6) Uani 1 1 d . A .
H105 H 0.2856 0.7069 0.7620 0.049 Uiso 1 1 calc R . .
C106 C 0.33450(19) 0.64440(17) 0.66419(16) 0.0330(5) Uani 1 1 d . . .
C107 C 0.38857(19) 0.57778(18) 0.71761(16) 0.0343(5) Uani 1 1 d . A .
C108 C 0.3697(2) 0.47504(18) 0.67366(17) 0.0362(5) Uani 1 1 d . . .
H108 H 0.3232 0.4459 0.6064 0.043 Uiso 1 1 calc R A .
C109 C 0.4181(2) 0.4152(2) 0.72729(19) 0.0428(6) Uani 1 1 d . A .
H109 H 0.4037 0.3454 0.6959 0.051 Uiso 1 1 calc R . .
C110 C 0.4869(2) 0.4549(2) 0.8255(2) 0.0467(6) Uani 1 1 d . . .
C111 C 0.5072(2) 0.5570(2) 0.86875(19) 0.0503(7) Uani 1 1 d . A .
H111 H 0.5552 0.5862 0.9359 0.060 Uiso 1 1 calc R . .
C112 C 0.4591(2) 0.6177(2) 0.81624(18) 0.0437(6) Uani 1 1 d . . .
H112 H 0.4744 0.6875 0.8480 0.052 Uiso 1 1 calc R A .
C113 C 0.5397(3) 0.3895(3) 0.8838(2) 0.0667(9) Uani 1 1 d . A .
H11A H 0.5423 0.4112 0.9465 0.100 Uiso 1 1 calc R . .
H11B H 0.6184 0.3968 0.8923 0.100 Uiso 1 1 calc R . .
H11C H 0.4926 0.3181 0.8503 0.100 Uiso 1 1 calc R . .
C114 C 0.28780(19) 0.72639(16) 0.44384(16) 0.0309(5) Uani 1 1 d . A .
C115 C 0.1913(2) 0.73044(19) 0.36726(18) 0.0401(5) Uani 1 1 d . . .
H115 H 0.1191 0.7186 0.3683 0.048 Uiso 1 1 calc R A .
C116 C 0.1983(2) 0.7514(2) 0.28974(18) 0.0438(6) Uani 1 1 d . A .
H116 H 0.1308 0.7530 0.2382 0.053 Uiso 1 1 calc R . .
C117 C 0.3022(2) 0.77026(17) 0.28570(18) 0.0395(5) Uani 1 1 d . . .
C118 C 0.3978(2) 0.76473(17) 0.36128(18) 0.0380(5) Uani 1 1 d . A .
H118 H 0.4695 0.7758 0.3596 0.046 Uiso 1 1 calc R . .
C119 C 0.39161(19) 0.74348(16) 0.43907(17) 0.0345(5) Uani 1 1 d . . .
H119 H 0.4589 0.7405 0.4898 0.041 Uiso 1 1 calc R A .
C120 C 0.3098(3) 0.7954(2) 0.2021(2) 0.0559(7) Uani 1 1 d . A .
H12A H 0.2722 0.7337 0.1463 0.084 Uiso 1 1 calc R . .
H12B H 0.3913 0.8218 0.2181 0.084 Uiso 1 1 calc R . .
H12C H 0.2709 0.8468 0.1875 0.084 Uiso 1 1 calc R . .
C200 C 0.7671(2) 0.76416(16) 0.61091(16) 0.0330(5) Uani 1 1 d . . .
C201 C 0.85893(19) 0.86175(16) 0.63872(15) 0.0301(5) Uani 1 1 d . . .
C202 C 0.93540(19) 0.86382(17) 0.59915(16) 0.0329(5) Uani 1 1 d . . .
C203 C 1.0232(2) 0.95427(18) 0.62936(18) 0.0410(6) Uani 1 1 d . . .
H203 H 1.0755 0.9569 0.6032 0.049 Uiso 1 1 calc R . .
C204 C 1.0350(2) 1.03990(19) 0.69660(19) 0.0451(6) Uani 1 1 d . . .
H204 H 1.0956 1.1006 0.7167 0.054 Uiso 1 1 calc R . .
C205 C 0.9591(2) 1.03754(18) 0.73469(18) 0.0421(6) Uani 1 1 d . . .
H205 H 0.9677 1.0971 0.7806 0.050 Uiso 1 1 calc R . .
C206 C 0.8698(2) 0.94892(16) 0.70675(16) 0.0337(5) Uani 1 1 d . . .
C207 C 0.7871(2) 0.94918(16) 0.74690(16) 0.0340(5) Uani 1 1 d . . .
C208 C 0.6678(2) 0.91192(19) 0.68774(18) 0.0413(6) Uani 1 1 d . . .
H208 H 0.6386 0.8861 0.6205 0.050 Uiso 1 1 calc R . .
C209 C 0.5912(2) 0.9120(2) 0.72545(19) 0.0447(6) Uani 1 1 d . . .
H209 H 0.5104 0.8849 0.6836 0.054 Uiso 1 1 calc R . .
C210 C 0.6300(2) 0.95078(19) 0.82296(19) 0.0423(6) Uani 1 1 d . . .
C211 C 0.7487(2) 0.98884(19) 0.88180(18) 0.0435(6) Uani 1 1 d . . .
H211 H 0.7775 1.0161 0.9489 0.052 Uiso 1 1 calc R . .
C212 C 0.8263(2) 0.98792(18) 0.84480(17) 0.0398(5) Uani 1 1 d . . .
H212 H 0.9071 1.0141 0.8869 0.048 Uiso 1 1 calc R . .
C213 C 0.92677(19) 0.77339(17) 0.52714(16) 0.0329(5) Uani 1 1 d . . .
C214 C 0.92425(19) 0.67935(18) 0.54211(17) 0.0363(5) Uani 1 1 d . . .
H214 H 0.9249 0.6709 0.5991 0.044 Uiso 1 1 calc R . .
C215 C 0.9208(2) 0.59821(19) 0.4747(2) 0.0426(6) Uani 1 1 d . . .
H215 H 0.9194 0.5349 0.4864 0.051 Uiso 1 1 calc R . .
C216 C 0.9194(2) 0.6073(2) 0.3903(2) 0.0469(6) Uani 1 1 d . . .
C217 C 0.9206(2) 0.7007(2) 0.37539(18) 0.0443(6) Uani 1 1 d . . .
H217 H 0.9185 0.7086 0.3179 0.053 Uiso 1 1 calc R . .
C218 C 0.9246(2) 0.78243(19) 0.44239(18) 0.0396(5) Uani 1 1 d . . .
H218 H 0.9260 0.8457 0.4305 0.048 Uiso 1 1 calc R . .
C219 C 0.9179(3) 0.5193(2) 0.3176(3) 0.0755(11) Uani 1 1 d . . .
H21A H 0.9143 0.4592 0.3389 0.113 Uiso 1 1 calc R . .
H21B H 0.9884 0.5373 0.3109 0.113 Uiso 1 1 calc R . .
H21C H 0.8500 0.5043 0.2557 0.113 Uiso 1 1 calc R . .
C220 C 0.5448(3) 0.9532(2) 0.8623(2) 0.0584(7) Uani 1 1 d . . .
H22A H 0.5265 1.0176 0.8654 0.088 Uiso 1 1 calc R . .
H22B H 0.5788 0.9469 0.9265 0.088 Uiso 1 1 calc R . .
H22C H 0.4737 0.8965 0.8203 0.088 Uiso 1 1 calc R . .
C1S C 0.7085(3) 0.9285(3) 0.4415(2) 0.0671(9) Uani 1 1 d . . .
H1S1 H 0.6925 0.8630 0.4540 0.081 Uiso 1 1 calc R . .
H1S2 H 0.7923 0.9644 0.4810 0.081 Uiso 1 1 calc R . .
Cl1S Cl 0.67197(8) 0.90403(8) 0.31906(7) 0.0805(3) Uani 1 1 d . . .
Cl2S Cl 0.63117(10) 1.00159(7) 0.47497(8) 0.0855(3) Uani 1 1 d . . .
F1 F 1.3075(3) 0.9418(3) 0.8912(2) 0.0653(10) Uani 0.50 1 d P . .
F1B F 0.6448(5) 0.8147(4) 1.0966(4) 0.1164(17) Uani 0.50 1 d P . .
Fe1 Fe 0.64121(3) 0.59893(2) 0.60834(2) 0.03241(10) Uani 1 1 d . . .
N1 N 0.68305(18) 0.57699(14) 0.74413(14) 0.0370(4) Uani 1 1 d . A .
H1C H 0.7322 0.6376 0.7907 0.044 Uiso 1 1 calc R . .
H1D H 0.6160 0.5637 0.7495 0.044 Uiso 1 1 calc R . .
N2 N 0.9130(2) 0.61902(17) 0.90430(15) 0.0455(5) Uani 1 1 d . . .
O1 O 0.4843(2) 0.5929(3) 0.5703(3) 0.1109(12) Uani 1 1 d . A 1
O2 O 0.3074(3) 0.50805(15) 0.45392(16) 0.0737(7) Uani 1 1 d . . .
O4 O 0.68550(14) 0.72438(12) 0.52887(12) 0.0409(4) Uani 1 1 d . A .
O3 O 0.77916(15) 0.72427(12) 0.67719(12) 0.0403(4) Uani 1 1 d . A .

loop_
_atom_site_aniso_label
_atom_site_aniso_U_11
_atom_site_aniso_U_22
_atom_site_aniso_U_33
_atom_site_aniso_U_23
_atom_site_aniso_U_13
_atom_site_aniso_U_12
C1 0.0732(19) 0.0356(13) 0.0407(14) 0.0130(11) 0.0258(14) 0.0205(13)
C2 0.0742(19) 0.0396(14) 0.0404(14) 0.0184(12) 0.0247(14) 0.0232(13)
C3 0.075(2) 0.070(2) 0.0531(18) 0.0243(15) 0.0332(16) 0.0417(17)
C4 0.0579(17) 0.075(2) 0.0340(14) 0.0138(13) 0.0246(13) 0.0312(15)
C5 0.0478(16) 0.082(2) 0.0407(15) 0.0218(15) 0.0187(13) 0.0218(15)
C6 0.0601(19) 0.083(2) 0.0392(16) 0.0168(15) 0.0239(14) 0.0158(16)
C7 0.060(2) 0.099(3) 0.0349(15) 0.0016(16) 0.0254(15) 0.0161(19)
C8 0.0453(18) 0.114(3) 0.0439(18) -0.0062(19) 0.0182(15) 0.024(2)
C9 0.065(2) 0.101(3) 0.0372(16) 0.0138(16) 0.0229(15) 0.046(2)
C10 0.0554(16) 0.0599(17) 0.0331(14) 0.0156(12) 0.0136(12) 0.0234(14)
C11 0.0528(16) 0.0486(15) 0.0258(12) 0.0058(11) 0.0115(11) 0.0135(12)
C12 0.0646(18) 0.0470(15) 0.0475(16) 0.0143(13) 0.0240(14) 0.0165(14)
C13 0.077(2) 0.0525(17) 0.071(2) 0.0183(16) 0.0337(19) 0.0269(16)
C14 0.062(2) 0.066(2) 0.0585(19) 0.0013(16) 0.0269(16) 0.0208(16)
C15 0.0615(19) 0.075(2) 0.0361(15) 0.0081(14) 0.0210(14) 0.0088(16)
C16 0.0630(18) 0.0626(18) 0.0327(14) 0.0158(13) 0.0162(13) 0.0200(15)
C100 0.076(2) 0.0555(16) 0.0638(18) 0.0431(15) 0.0576(17) 0.0454(15)
C101 0.0245(10) 0.0278(10) 0.0295(11) 0.0037(9) 0.0108(9) 0.0043(8)
C102 0.0271(11) 0.0292(11) 0.0305(11) 0.0041(9) 0.0108(9) 0.0066(9)
C103 0.0454(14) 0.0366(12) 0.0418(14) 0.0104(11) 0.0212(12) 0.0196(11)
C104 0.0520(15) 0.0416(13) 0.0451(15) 0.0057(11) 0.0284(13) 0.0216(12)
C105 0.0478(14) 0.0407(13) 0.0321(12) 0.0049(10) 0.0213(11) 0.0126(11)
C106 0.0309(11) 0.0321(11) 0.0303(12) 0.0035(9) 0.0137(10) 0.0056(9)
C107 0.0312(12) 0.0401(12) 0.0339(12) 0.0109(10) 0.0182(10) 0.0091(10)
C108 0.0331(12) 0.0397(12) 0.0359(12) 0.0111(10) 0.0174(10) 0.0091(10)
C109 0.0429(14) 0.0419(13) 0.0497(15) 0.0181(12) 0.0252(12) 0.0138(11)
C110 0.0469(15) 0.0596(16) 0.0513(16) 0.0314(13) 0.0298(13) 0.0225(13)
C111 0.0520(16) 0.0668(18) 0.0308(13) 0.0173(13) 0.0178(12) 0.0173(14)
C112 0.0484(15) 0.0475(14) 0.0327(13) 0.0090(11) 0.0189(12) 0.0132(12)
C113 0.072(2) 0.083(2) 0.069(2) 0.0494(19) 0.0370(18) 0.0370(18)
C114 0.0307(11) 0.0257(10) 0.0336(12) 0.0069(9) 0.0136(10) 0.0092(9)
C115 0.0345(13) 0.0460(14) 0.0422(14) 0.0149(11) 0.0176(11) 0.0174(11)
C116 0.0434(14) 0.0481(14) 0.0389(14) 0.0169(11) 0.0136(11) 0.0215(12)
C117 0.0532(15) 0.0266(11) 0.0393(13) 0.0112(10) 0.0217(12) 0.0124(10)
C118 0.0365(13) 0.0319(12) 0.0443(14) 0.0101(10) 0.0212(11) 0.0041(10)
C119 0.0299(11) 0.0303(11) 0.0350(12) 0.0079(9) 0.0103(10) 0.0054(9)
C120 0.076(2) 0.0511(16) 0.0525(17) 0.0256(14) 0.0346(16) 0.0227(15)
C200 0.0368(12) 0.0285(11) 0.0355(13) 0.0066(10) 0.0202(11) 0.0100(9)
C201 0.0320(11) 0.0289(11) 0.0293(11) 0.0117(9) 0.0129(9) 0.0093(9)
C202 0.0344(12) 0.0342(11) 0.0309(12) 0.0145(9) 0.0137(10) 0.0110(9)
C203 0.0396(13) 0.0402(13) 0.0464(14) 0.0173(11) 0.0233(12) 0.0073(10)
C204 0.0468(14) 0.0326(12) 0.0475(15) 0.0114(11) 0.0204(12) -0.0012(11)
C205 0.0480(14) 0.0281(11) 0.0411(14) 0.0055(10) 0.0179(12) 0.0047(10)
C206 0.0358(12) 0.0296(11) 0.0310(12) 0.0093(9) 0.0121(10) 0.0086(9)
C207 0.0419(13) 0.0246(10) 0.0349(12) 0.0083(9) 0.0180(10) 0.0102(9)
C208 0.0420(14) 0.0409(13) 0.0333(13) 0.0037(10) 0.0154(11) 0.0098(11)
C209 0.0373(13) 0.0441(14) 0.0435(14) 0.0055(11) 0.0161(11) 0.0083(11)
C210 0.0479(15) 0.0369(13) 0.0449(14) 0.0109(11) 0.0254(12) 0.0124(11)
C211 0.0498(15) 0.0446(14) 0.0338(13) 0.0086(11) 0.0195(12) 0.0134(12)
C212 0.0390(13) 0.0381(12) 0.0362(13) 0.0070(10) 0.0147(11) 0.0102(10)
C213 0.0283(11) 0.0380(12) 0.0351(12) 0.0129(10) 0.0162(10) 0.0109(9)
C214 0.0330(12) 0.0414(13) 0.0394(13) 0.0140(10) 0.0205(11) 0.0122(10)
C215 0.0409(14) 0.0369(13) 0.0571(16) 0.0126(11) 0.0301(13) 0.0131(11)
C216 0.0395(14) 0.0482(15) 0.0531(16) 0.0027(12) 0.0307(13) 0.0069(11)
C217 0.0368(13) 0.0614(16) 0.0368(13) 0.0128(12) 0.0216(11) 0.0123(12)
C218 0.0400(13) 0.0462(14) 0.0419(14) 0.0187(11) 0.0238(11) 0.0168(11)
C219 0.095(3) 0.0544(18) 0.084(2) -0.0036(17) 0.067(2) 0.0048(17)
C220 0.0543(17) 0.0657(19) 0.0583(18) 0.0117(15) 0.0347(15) 0.0141(15)
C1S 0.0483(17) 0.071(2) 0.072(2) 0.0390(18) 0.0140(16) 0.0108(15)
Cl1S 0.0705(6) 0.0975(7) 0.0774(6) 0.0362(5) 0.0367(5) 0.0194(5)
Cl2S 0.1130(8) 0.0513(5) 0.0943(7) 0.0229(5) 0.0538(6) 0.0169(5)
F1 0.0454(18) 0.087(2) 0.0502(19) 0.0021(17) 0.0298(16) -0.0041(17)
F1B 0.130(4) 0.120(4) 0.125(4) 0.030(3) 0.083(4) 0.048(4)
Fe1 0.0405(2) 0.02722(17) 0.02769(18) 0.00644(13) 0.01639(15) 0.00760(13)
N1 0.0453(11) 0.0333(10) 0.0323(10) 0.0091(8) 0.0203(9) 0.0079(9)
N2 0.0586(14) 0.0489(12) 0.0328(11) 0.0147(9) 0.0214(10) 0.0227(11)
O1 0.0852(18) 0.195(3) 0.183(3) 0.155(3) 0.108(2) 0.110(2)
O2 0.159(2) 0.0423(11) 0.0547(13) 0.0209(10) 0.0715(16) 0.0499(14)
O4 0.0392(9) 0.0362(9) 0.0368(9) 0.0012(7) 0.0166(8) 0.0030(7)
O3 0.0487(10) 0.0323(8) 0.0412(9) 0.0141(7) 0.0231(8) 0.0073(7)

loop_
_atom_type_symbol
_atom_type_description
_atom_type_scat_dispersion_real
_atom_type_scat_dispersion_imag
_atom_type_scat_source
C C 0.0033 0.0016 'International Tables Vol C Tables 4.2.6.8 and 6.1.1.4'
H H 0.0000 0.0000 'International Tables Vol C Tables 4.2.6.8 and 6.1.1.4'
N N 0.0061 0.0033 'International Tables Vol C Tables 4.2.6.8 and 6.1.1.4'
O O 0.0106 0.0060 'International Tables Vol C Tables 4.2.6.8 and 6.1.1.4'
Fe Fe 0.3463 0.8444 'International Tables Vol C Tables 4.2.6.8 and 6.1.1.4'
F F 0.0171 0.0103 'International Tables Vol C Tables 4.2.6.8 and 6.1.1.4'
Cl Cl 0.1484 0.1585 'International Tables Vol C Tables 4.2.6.8 and 6.1.1.4'

loop_
_geom_angle_atom_site_label_1
_geom_angle_atom_site_label_2
_geom_angle_atom_site_label_3
_geom_angle
_geom_angle_site_symmetry_1
_geom_angle_site_symmetry_3
N1 C1 C2 112.0(2) . .
N2 C2 C1 111.1(2) . .
N2 C3 C4 114.0(2) . .
C5 C4 C9 118.0(3) . .
C5 C4 C3 121.1(3) . .
C9 C4 C3 120.8(3) . .
C6 C5 C4 121.4(3) . .
C7 C6 C5 119.5(3) . .
F1 C7 C8 121.5(4) . .
F1 C7 C6 117.8(4) . .
C8 C7 C6 120.7(4) . .
C7 C8 C9 119.8(3) . .
C4 C9 C8 120.6(3) . .
N2 C10 C11 112.3(2) . .
C12 C11 C16 117.8(3) . .
C12 C11 C10 120.3(3) . .
C16 C11 C10 121.9(3) . .
C13 C12 C11 121.0(3) . .
C14 C13 C12 119.8(3) . .
F1B C14 C15 124.8(4) . .
F1B C14 C13 114.4(4) . .
C15 C14 C13 120.7(3) . .
C14 C15 C16 119.2(3) . .
C15 C16 C11 121.4(3) . .
O2 C100 O1 125.1(3) . .
O2 C100 C101 118.5(3) . .
O1 C100 C101 116.4(3) . .
C106 C101 C102 121.30(19) . .
C106 C101 C100 120.3(2) . .
C102 C101 C100 118.4(2) . .
C103 C102 C101 118.4(2) . .
C103 C102 C114 118.9(2) . .
C101 C102 C114 122.54(19) . .
C104 C103 C102 120.9(2) . .
C105 C104 C103 120.0(2) . .
C104 C105 C106 121.3(2) . .
C105 C106 C101 117.9(2) . .
C105 C106 C107 118.5(2) . .
C101 C106 C107 123.66(19) . .
C112 C107 C108 117.6(2) . .
C112 C107 C106 119.4(2) . .
C108 C107 C106 123.0(2) . .
C109 C108 C107 120.8(2) . .
C110 C109 C108 121.5(2) . .
C111 C110 C109 117.8(2) . .
C111 C110 C113 120.9(3) . .
C109 C110 C113 121.4(3) . .
C110 C111 C112 121.5(2) . .
C111 C112 C107 121.0(2) . .
C115 C114 C119 117.5(2) . .
C115 C114 C102 120.6(2) . .
C119 C114 C102 121.7(2) . .
C116 C115 C114 121.3(2) . .
C115 C116 C117 121.3(2) . .
C118 C117 C116 117.4(2) . .
C118 C117 C120 121.6(2) . .
C116 C117 C120 121.0(2) . .
C119 C118 C117 121.8(2) . .
C118 C119 C114 120.7(2) . .
O4 C200 O3 122.1(2) . .
O4 C200 C201 122.2(2) . .
O3 C200 C201 115.7(2) . .
C202 C201 C206 120.9(2) . .
C202 C201 C200 119.63(19) . .
C206 C201 C200 119.48(19) . .
C203 C202 C201 118.5(2) . .
C203 C202 C213 119.0(2) . .
C201 C202 C213 122.5(2) . .
C204 C203 C202 121.1(2) . .
C203 C204 C205 120.1(2) . .
C204 C205 C206 121.0(2) . .
C205 C206 C201 118.5(2) . .
C205 C206 C207 119.9(2) . .
C201 C206 C207 121.6(2) . .
C212 C207 C208 117.7(2) . .
C212 C207 C206 121.0(2) . .
C208 C207 C206 121.3(2) . .
C209 C208 C207 121.1(2) . .
C208 C209 C210 121.4(2) . .
C209 C210 C211 117.6(2) . .
C209 C210 C220 120.5(3) . .
C211 C210 C220 121.9(2) . .
C210 C211 C212 121.5(2) . .
C211 C212 C207 120.8(2) . .
C218 C213 C214 118.0(2) . .
C218 C213 C202 119.5(2) . .
C214 C213 C202 122.5(2) . .
C215 C214 C213 120.6(2) . .
C214 C215 C216 121.5(2) . .
C217 C216 C215 117.6(2) . .
C217 C216 C219 120.9(3) . .
C215 C216 C219 121.5(3) . .
C218 C217 C216 121.4(2) . .
C217 C218 C213 120.9(2) . .
Cl2S C1S Cl1S 112.11(17) . .
O1 Fe1 O3 126.95(12) . .
O1 Fe1 O2 124.15(15) . 2_666
O3 Fe1 O2 105.47(10) . 2_666
O1 Fe1 N1 98.23(10) . .
O3 Fe1 N1 87.40(7) . .
O2 Fe1 N1 102.37(8) 2_666 .
O1 Fe1 O4 97.73(8) . .
O3 Fe1 O4 57.03(6) . .
O2 Fe1 O4 95.28(7) 2_666 .
N1 Fe1 O4 143.57(7) . .
O1 Fe1 Fe1 50.57(12) . 2_666
O3 Fe1 Fe1 156.95(5) . 2_666
O2 Fe1 Fe1 73.73(9) 2_666 2_666
N1 Fe1 Fe1 115.47(6) . 2_666
O4 Fe1 Fe1 99.93(4) . 2_666
C1 N1 Fe1 118.61(15) . .
C3 N2 C10 110.5(2) . .
C3 N2 C2 110.9(2) . .
C10 N2 C2 111.9(2) . .
C100 O1 Fe1 168.2(3) . .
C100 O2 Fe1 121.5(2) . 2_666
C200 O4 Fe1 79.30(13) . .
C200 O3 Fe1 101.55(14) . .

loop_
_geom_bond_atom_site_label_1
_geom_bond_atom_site_label_2
_geom_bond_distance
_geom_bond_site_symmetry_2
C1 N1 1.476(3) .
C1 C2 1.516(4) .
C2 N2 1.471(4) .
C3 N2 1.467(4) .
C3 C4 1.509(5) .
C4 C5 1.387(4) .
C4 C9 1.391(4) .
C5 C6 1.383(5) .
C6 C7 1.372(5) .
C7 F1 1.330(5) .
C7 C8 1.368(5) .
C8 C9 1.392(5) .
C10 N2 1.469(3) .
C10 C11 1.506(4) .
C11 C12 1.386(4) .
C11 C16 1.389(4) .
C12 C13 1.380(4) .
C13 C14 1.370(5) .
C14 F1B 1.295(6) .
C14 C15 1.368(5) .
C15 C16 1.384(4) .
C100 O2 1.232(4) .
C100 O1 1.260(4) .
C100 C101 1.494(3) .
C101 C106 1.403(3) .
C101 C102 1.406(3) .
C102 C103 1.396(3) .
C102 C114 1.487(3) .
C103 C104 1.381(4) .
C104 C105 1.381(4) .
C105 C106 1.401(3) .
C106 C107 1.492(3) .
C107 C112 1.394(3) .
C107 C108 1.398(3) .
C108 C109 1.389(3) .
C109 C110 1.386(4) .
C110 C111 1.384(4) .
C110 C113 1.515(4) .
C111 C112 1.388(4) .
C114 C115 1.392(3) .
C114 C119 1.393(3) .
C115 C116 1.382(4) .
C116 C117 1.387(4) .
C117 C118 1.385(4) .
C117 C120 1.505(4) .
C118 C119 1.383(3) .
C200 O4 1.239(3) .
C200 O3 1.280(3) .
C200 C201 1.503(3) .
C201 C202 1.404(3) .
C201 C206 1.407(3) .
C202 C203 1.396(3) .
C202 C213 1.486(3) .
C203 C204 1.379(4) .
C204 C205 1.380(4) .
C205 C206 1.397(3) .
C206 C207 1.488(3) .
C207 C212 1.390(3) .
C207 C208 1.395(3) .
C208 C209 1.384(4) .
C209 C210 1.385(4) .
C210 C211 1.388(4) .
C210 C220 1.511(4) .
C211 C212 1.389(4) .
C213 C218 1.392(3) .
C213 C214 1.394(3) .
C214 C215 1.384(3) .
C215 C216 1.390(4) .
C216 C217 1.387(4) .
C216 C219 1.511(4) .
C217 C218 1.382(4) .
C1S Cl2S 1.738(4) .
C1S Cl1S 1.771(4) .
Fe1 O1 1.896(2) .
Fe1 O3 2.0083(17) .
Fe1 O2 2.0149(19) 2_666
Fe1 N1 2.1391(19) .
Fe1 O4 2.5142(18) .
Fe1 Fe1 3.9260(7) 2_666
O2 Fe1 2.0149(19) 2_666
